data_4346903
loop_
_publ_author_name
'Yang, Qingxiang'
'Ren, ShuangShuang'
'Hao, Ying'
'Zhao, Qianqian'
'Chen, Zhijun'
'Zheng, Hegen'

_publ_section_title
;
 Cyclopentaneteracarboxylic Metal-Organic Frameworks: Tuning the Distance
 between Layers and Pore Structures with N-Ligands.
;
_journal_issue 10
_journal_name_full 'Inorganic chemistry'
_journal_page_first 4951
_journal_page_last 4957
_journal_paper_doi 10.1021/acs.inorgchem.5b02340
_journal_volume 55
_journal_year 2016
_chemical_formula_sum 'C14 H12 Co2 N O10'
_chemical_formula_weight 472.11
_space_group_IT_number 2
_space_group_name_Hall '-P 1'
_space_group_name_H-M_alt 'P -1'
_symmetry_cell_setting triclinic
_symmetry_space_group_name_H-M 'P -1'
_atom_sites_solution_hydrogens geom
_atom_sites_solution_primary direct
_atom_sites_solution_secondary difmap
_audit_creation_method SHELXL-97
_cell_angle_alpha 88.0440(10)
_cell_angle_beta 78.6410(10)
_cell_angle_gamma 65.8860(10)
_cell_formula_units_Z 2
_cell_length_a 9.0477(2)
_cell_length_b 9.7882(2)
_cell_length_c 11.3856(3)
_cell_measurement_reflns_used 3514
_cell_measurement_temperature 296(2)
_cell_measurement_theta_max 28.40
_cell_measurement_theta_min 2.28
_cell_volume 901.09(4)
_computing_cell_refinement 'SMART (Bruker, 2000)'
_computing_data_collection 'SMART (Bruker, 2000)'
_computing_data_reduction 'SMART (Bruker, 2000)'
_computing_molecular_graphics SHELXTL
_computing_publication_material SHELXTL
_computing_structure_refinement 'SHELXL-97 (Sheldrick, 1997)'
_computing_structure_solution 'SHELXS-97 (Sheldrick, 1990)'
_diffrn_ambient_temperature 296(2)
_diffrn_measured_fraction_theta_full 0.989
_diffrn_measured_fraction_theta_max 0.989
_diffrn_measurement_device_type 'CCD area detector'
_diffrn_measurement_method 'phi and omega scans'
_diffrn_radiation_monochromator graphite
_diffrn_radiation_source 'fine-focus sealed tube'
_diffrn_radiation_type MoK\a
_diffrn_radiation_wavelength 0.71073
_diffrn_reflns_av_R_equivalents 0.0978
_diffrn_reflns_av_sigmaI/netI 0.0781
_diffrn_reflns_limit_h_max 12
_diffrn_reflns_limit_h_min -11
_diffrn_reflns_limit_k_max 12
_diffrn_reflns_limit_k_min -13
_diffrn_reflns_limit_l_max 14
_diffrn_reflns_limit_l_min -15
_diffrn_reflns_number 6785
_diffrn_reflns_theta_full 28.40
_diffrn_reflns_theta_max 28.40
_diffrn_reflns_theta_min 1.83
_exptl_absorpt_coefficient_mu 1.894
_exptl_absorpt_correction_T_max 0.827
_exptl_absorpt_correction_T_min 0.827
_exptl_absorpt_process_details 'SADABS; Bruker, 2000'
_exptl_crystal_colour purple
_exptl_crystal_density_diffrn 1.740
_exptl_crystal_density_method 'not measured'
_exptl_crystal_description block
_exptl_crystal_F_000 474
_exptl_crystal_size_max 0.10
_exptl_crystal_size_mid 0.10
_exptl_crystal_size_min 0.10
_platon_squeeze_details
;
;
_refine_diff_density_max 0.594
_refine_diff_density_min -0.754
_refine_diff_density_rms 0.111
_refine_ls_extinction_method none
_refine_ls_goodness_of_fit_ref 1.011
_refine_ls_hydrogen_treatment mixed
_refine_ls_matrix_type full
_refine_ls_number_parameters 249
_refine_ls_number_reflns 4471
_refine_ls_number_restraints 0
_refine_ls_restrained_S_all 1.011
_refine_ls_R_factor_all 0.0486
_refine_ls_R_factor_gt 0.0425
_refine_ls_shift/su_max 0.003
_refine_ls_shift/su_mean 0.000
_refine_ls_structure_factor_coef Fsqd
_refine_ls_weighting_details 'calc w=1/[\s^2^(Fo^2^)+(0.0568P)^2^+0.0000P] where P=(Fo^2^+2Fc^2^)/3'
_refine_ls_weighting_scheme calc
_refine_ls_wR_factor_gt 0.1096
_refine_ls_wR_factor_ref 0.1122
_reflns_number_gt 3672
_reflns_number_total 4471
_reflns_threshold_expression >2sigma(I)
_cod_data_source_file ic5b02340_si_002.cif
_cod_data_source_block 1
_cod_original_sg_symbol_H-M p-1
_cod_database_code 4346903

loop_
_symmetry_equiv_pos_as_xyz
'x, y, z'
'-x, -y, -z'

loop_
_atom_site_label
_atom_site_type_symbol
_atom_site_fract_x
_atom_site_fract_y
_atom_site_fract_z
_atom_site_U_iso_or_equiv
_atom_site_adp_type
_atom_site_occupancy
_atom_site_symmetry_multiplicity
_atom_site_calc_flag
_atom_site_refinement_flags
O8 O 0.2900(2) 0.0526(2) 0.4289(2) 0.0405(5) Uani 1 1 d .
O7 O 0.1074(2) 0.2703(2) 0.51756(17) 0.0274(4) Uani 1 1 d .
C9 C 0.1585(3) 0.1682(3) 0.4371(2) 0.0235(5) Uani 1 1 d .
O5 O -0.4158(2) 0.5091(2) 0.20887(19) 0.0363(5) Uani 1 1 d .
O6 O -0.4663(2) 0.3535(2) 0.3337(2) 0.0349(5) Uani 1 1 d .
C7 C -0.3635(3) 0.3924(3) 0.2656(2) 0.0234(5) Uani 1 1 d .
O4 O -0.2801(2) 0.3270(2) 0.57075(17) 0.0294(4) Uani 1 1 d .
Co1 Co 0.33263(4) 0.53523(4) 0.28218(3) 0.02301(11) Uani 1 1 d .
Co2 Co 0.0000 0.5000 0.5000 0.01938(12) Uani 1 2 d S
Co3 Co 0.5000 0.0000 0.5000 0.02507(13) Uani 1 2 d S
O3 O -0.2019(2) 0.4831(2) 0.45286(16) 0.0235(4) Uani 1 1 d .
O1 O 0.1385(2) 0.4640(2) 0.32715(16) 0.0274(4) Uani 1 1 d .
C6 C -0.2094(3) 0.3571(3) 0.4726(2) 0.0214(5) Uani 1 1 d .
O9 O 0.5558(3) -0.2167(2) 0.4213(2) 0.0364(5) Uani 1 1 d .
H9 H 0.6395 -0.2790 0.4406 0.055 Uiso 1 1 calc R
C4 C -0.1819(3) 0.2947(3) 0.2525(2) 0.0232(5) Uani 1 1 d .
H4 H -0.1582 0.2067 0.2014 0.028 Uiso 1 1 calc R
C2 C 0.1023(3) 0.2685(3) 0.2266(2) 0.0239(5) Uani 1 1 d .
H2 H 0.1688 0.1959 0.1593 0.029 Uiso 1 1 calc R
N1 N 0.2111(3) 0.7045(3) 0.1760(2) 0.0297(5) Uani 1 1 d .
C1 C 0.0630(3) 0.1778(3) 0.3374(2) 0.0224(5) Uani 1 1 d .
H1 H 0.1022 0.0746 0.3055 0.027 Uiso 1 1 calc R
O2 O 0.3165(2) 0.3571(3) 0.16586(19) 0.0374(5) Uani 1 1 d .
C8 C 0.1923(3) 0.3662(3) 0.2410(2) 0.0237(5) Uani 1 1 d .
C5 C -0.1288(3) 0.2360(3) 0.3727(2) 0.0215(5) Uani 1 1 d .
H5 H -0.1586 0.1517 0.3953 0.026 Uiso 1 1 calc R
C12 C 0.0443(3) 0.9381(3) 0.0369(2) 0.0267(5) Uani 1 1 d .
C3 C -0.0662(3) 0.3658(3) 0.1935(2) 0.0272(5) Uani 1 1 d .
H3A H -0.1060 0.4686 0.2239 0.033 Uiso 1 1 calc R
H3B H -0.0570 0.3648 0.1071 0.033 Uiso 1 1 calc R
O10 O 0.6040(3) 0.0567(3) 0.3366(2) 0.0457(6) Uani 1 1 d .
H10 H 0.5794 0.1472 0.3381 0.069 Uiso 1 1 calc R
C13 C -0.0389(4) 0.8857(4) 0.1275(3) 0.0545(11) Uani 1 1 d .
H13 H -0.1538 0.9273 0.1440 0.065 Uiso 1 1 calc R
C11 C 0.2152(4) 0.8710(5) 0.0175(4) 0.0520(10) Uani 1 1 d .
H11 H 0.2780 0.9036 -0.0420 0.062 Uiso 1 1 calc R
C10 C 0.2918(4) 0.7550(5) 0.0876(4) 0.0535(11) Uani 1 1 d .
H10A H 0.4067 0.7098 0.0718 0.064 Uiso 1 1 calc R
C14 C 0.0473(4) 0.7705(4) 0.1954(3) 0.0530(11) Uani 1 1 d .
H14 H -0.0127 0.7383 0.2573 0.064 Uiso 1 1 calc R

loop_
_atom_site_aniso_label
_atom_site_aniso_U_11
_atom_site_aniso_U_22
_atom_site_aniso_U_33
_atom_site_aniso_U_23
_atom_site_aniso_U_13
_atom_site_aniso_U_12
O8 0.0254(10) 0.0236(10) 0.0656(15) -0.0078(10) -0.0230(10) 0.0040(8)
O7 0.0256(9) 0.0219(9) 0.0322(10) 0.0041(8) -0.0118(8) -0.0049(7)
C9 0.0178(11) 0.0177(12) 0.0342(14) 0.0039(10) -0.0073(10) -0.0058(9)
O5 0.0216(9) 0.0401(12) 0.0398(12) 0.0188(9) -0.0065(8) -0.0064(8)
O6 0.0196(9) 0.0296(11) 0.0525(13) 0.0110(9) -0.0048(8) -0.0087(8)
C7 0.0195(11) 0.0251(13) 0.0258(13) 0.0012(10) -0.0075(9) -0.0081(10)
O4 0.0296(9) 0.0319(11) 0.0277(10) 0.0025(8) -0.0021(8) -0.0152(8)
Co1 0.01795(17) 0.02317(19) 0.0269(2) 0.00718(14) -0.00704(13) -0.00676(13)
Co2 0.0153(2) 0.0168(2) 0.0234(2) 0.00129(17) -0.00264(17) -0.00457(17)
Co3 0.0178(2) 0.0180(2) 0.0363(3) 0.0042(2) -0.00921(19) -0.00281(18)
O3 0.0182(8) 0.0200(9) 0.0299(9) 0.0021(7) -0.0059(7) -0.0051(7)
O1 0.0269(9) 0.0307(10) 0.0252(9) -0.0014(8) -0.0012(7) -0.0141(8)
C6 0.0126(10) 0.0216(12) 0.0281(13) 0.0028(10) -0.0068(9) -0.0040(9)
O9 0.0318(10) 0.0190(10) 0.0504(13) 0.0016(9) -0.0143(9) 0.0003(8)
C4 0.0178(11) 0.0235(12) 0.0269(13) -0.0019(10) -0.0062(9) -0.0060(9)
C2 0.0157(10) 0.0262(13) 0.0269(13) -0.0022(10) -0.0027(9) -0.0061(9)
N1 0.0297(11) 0.0279(12) 0.0313(12) 0.0105(10) -0.0114(9) -0.0099(9)
C1 0.0155(10) 0.0182(11) 0.0302(13) -0.0014(9) -0.0040(9) -0.0035(9)
O2 0.0264(10) 0.0448(13) 0.0397(12) -0.0054(9) 0.0081(8) -0.0191(9)
C8 0.0170(11) 0.0275(13) 0.0240(12) 0.0041(10) -0.0082(9) -0.0049(9)
C5 0.0157(10) 0.0190(11) 0.0302(13) 0.0028(9) -0.0063(9) -0.0069(9)
C12 0.0315(13) 0.0228(13) 0.0239(13) 0.0059(10) -0.0083(10) -0.0085(11)
C3 0.0196(11) 0.0321(14) 0.0289(13) 0.0048(11) -0.0075(10) -0.0085(10)
O10 0.0536(14) 0.0292(12) 0.0493(14) 0.0037(10) 0.0008(11) -0.0170(11)
C13 0.0261(14) 0.052(2) 0.060(2) 0.0323(18) 0.0037(14) 0.0021(14)
C11 0.0336(16) 0.068(3) 0.063(2) 0.045(2) -0.0221(16) -0.0264(16)
C10 0.0277(15) 0.071(3) 0.067(2) 0.043(2) -0.0219(15) -0.0230(16)
C14 0.0316(15) 0.053(2) 0.052(2) 0.0319(18) 0.0027(14) -0.0023(14)

loop_
_atom_type_symbol
_atom_type_description
_atom_type_scat_dispersion_real
_atom_type_scat_dispersion_imag
_atom_type_scat_source
C C 0.0033 0.0016 'International Tables Vol C Tables 4.2.6.8 and 6.1.1.4'
H H 0.0000 0.0000 'International Tables Vol C Tables 4.2.6.8 and 6.1.1.4'
N N 0.0061 0.0033 'International Tables Vol C Tables 4.2.6.8 and 6.1.1.4'
O O 0.0106 0.0060 'International Tables Vol C Tables 4.2.6.8 and 6.1.1.4'
Co Co 0.3494 0.9721 'International Tables Vol C Tables 4.2.6.8 and 6.1.1.4'

loop_
_geom_angle_atom_site_label_1
_geom_angle_atom_site_label_2
_geom_angle_atom_site_label_3
_geom_angle
_geom_angle_site_symmetry_1
_geom_angle_site_symmetry_3
C9 O8 Co3 132.7(2) . .
C9 O7 Co2 127.98(17) . .
O8 C9 O7 124.3(2) . .
O8 C9 C1 114.2(2) . .
O7 C9 C1 121.5(2) . .
C7 O5 Co1 89.06(15) . 1_455
C7 O6 Co1 91.10(15) . 1_455
O5 C7 O6 119.1(2) . .
O5 C7 C4 122.0(2) . .
O6 C7 C4 118.9(2) . .
O5 C7 Co1 60.73(13) . 1_455
O6 C7 Co1 58.49(13) . 1_455
C4 C7 Co1 175.18(19) . 1_455
C6 O4 Co1 117.81(17) . 2_566
O4 Co1 N1 95.49(9) 2_566 .
O4 Co1 O1 99.67(8) 2_566 .
N1 Co1 O1 94.64(9) . .
O4 Co1 O6 96.13(9) 2_566 1_655
N1 Co1 O6 157.45(9) . 1_655
O1 Co1 O6 102.36(8) . 1_655
O4 Co1 O5 99.65(9) 2_566 1_655
N1 Co1 O5 98.38(8) . 1_655
O1 Co1 O5 155.49(9) . 1_655
O6 Co1 O5 60.60(7) 1_655 1_655
O4 Co1 O2 157.58(8) 2_566 .
N1 Co1 O2 91.50(9) . .
O1 Co1 O2 58.46(7) . .
O6 Co1 O2 85.02(8) 1_655 .
O5 Co1 O2 100.36(8) 1_655 .
O4 Co1 C7 100.03(8) 2_566 1_655
N1 Co1 C7 127.99(9) . 1_655
O1 Co1 C7 130.33(8) . 1_655
O6 Co1 C7 30.41(8) 1_655 1_655
O5 Co1 C7 30.21(8) 1_655 1_655
O2 Co1 C7 92.26(8) . 1_655
O1 Co2 O1 180.0 2_566 .
O1 Co2 O3 84.61(7) 2_566 .
O1 Co2 O3 95.39(7) . .
O1 Co2 O3 95.39(7) 2_566 2_566
O1 Co2 O3 84.61(7) . 2_566
O3 Co2 O3 179.999(1) . 2_566
O1 Co2 O7 91.97(8) 2_566 .
O1 Co2 O7 88.03(8) . .
O3 Co2 O7 90.43(7) . .
O3 Co2 O7 89.57(7) 2_566 .
O1 Co2 O7 88.03(8) 2_566 2_566
O1 Co2 O7 91.97(8) . 2_566
O3 Co2 O7 89.57(7) . 2_566
O3 Co2 O7 90.43(7) 2_566 2_566
O7 Co2 O7 180.00(5) . 2_566
O8 Co3 O8 180.0 . 2_656
O8 Co3 O10 86.41(10) . .
O8 Co3 O10 93.59(10) 2_656 .
O8 Co3 O10 93.59(10) . 2_656
O8 Co3 O10 86.41(10) 2_656 2_656
O10 Co3 O10 179.999(1) . 2_656
O8 Co3 O9 80.67(8) . .
O8 Co3 O9 99.33(8) 2_656 .
O10 Co3 O9 89.59(9) . .
O10 Co3 O9 90.41(9) 2_656 .
O8 Co3 O9 99.33(8) . 2_656
O8 Co3 O9 80.67(8) 2_656 2_656
O10 Co3 O9 90.41(9) . 2_656
O10 Co3 O9 89.59(9) 2_656 2_656
O9 Co3 O9 180.0 . 2_656
C6 O3 Co2 114.19(14) . .
C8 O1 Co2 138.39(18) . .
C8 O1 Co1 95.42(15) . .
Co2 O1 Co1 120.52(9) . .
O4 C6 O3 123.9(2) . .
O4 C6 C5 118.0(2) . .
O3 C6 C5 118.1(2) . .
C7 C4 C3 115.4(2) . .
C7 C4 C5 113.9(2) . .
C3 C4 C5 106.3(2) . .
C8 C2 C3 109.6(2) . .
C8 C2 C1 118.3(2) . .
C3 C2 C1 105.75(19) . .
C10 N1 C14 116.5(2) . .
C10 N1 Co1 122.26(19) . .
C14 N1 Co1 121.2(2) . .
C9 C1 C5 118.1(2) . .
C9 C1 C2 114.4(2) . .
C5 C1 C2 106.92(19) . .
C8 O2 Co1 87.66(17) . .
O2 C8 O1 118.2(3) . .
O2 C8 C2 120.9(2) . .
O1 C8 C2 120.8(2) . .
C6 C5 C4 111.8(2) . .
C6 C5 C1 114.5(2) . .
C4 C5 C1 101.9(2) . .
C13 C12 C11 116.7(2) . .
C13 C12 C12 121.8(3) . 2_575
C11 C12 C12 121.5(3) . 2_575
C4 C3 C2 105.1(2) . .
C12 C13 C14 120.4(3) . .
C12 C11 C10 119.4(3) . .
N1 C10 C11 124.0(3) . .
N1 C14 C13 123.1(3) . .

loop_
_geom_bond_atom_site_label_1
_geom_bond_atom_site_label_2
_geom_bond_distance
_geom_bond_site_symmetry_2
O8 C9 1.252(3) .
O8 Co3 2.0764(19) .
O7 C9 1.253(3) .
O7 Co2 2.0734(18) .
C9 C1 1.536(3) .
O5 C7 1.255(3) .
O5 Co1 2.176(2) 1_455
O6 C7 1.263(3) .
O6 Co1 2.1266(19) 1_455
C7 C4 1.506(3) .
C7 Co1 2.494(2) 1_455
O4 C6 1.262(3) .
O4 Co1 2.041(2) 2_566
Co1 O4 2.041(2) 2_566
Co1 N1 2.077(2) .
Co1 O1 2.1112(18) .
Co1 O6 2.1266(19) 1_655
Co1 O5 2.176(2) 1_655
Co1 O2 2.293(2) .
Co1 C7 2.494(2) 1_655
Co2 O1 2.0693(18) 2_566
Co2 O1 2.0693(18) .
Co2 O3 2.0719(17) .
Co2 O3 2.0719(17) 2_566
Co2 O7 2.0735(18) 2_566
Co3 O8 2.0764(19) 2_656
Co3 O10 2.079(2) .
Co3 O10 2.079(2) 2_656
Co3 O9 2.152(2) .
Co3 O9 2.152(2) 2_656
O3 C6 1.273(3) .
O1 C8 1.269(3) .
C6 C5 1.513(4) .
C4 C3 1.522(4) .
C4 C5 1.554(3) .
C2 C8 1.518(4) .
C2 C3 1.546(3) .
C2 C1 1.584(4) .
N1 C10 1.326(4) .
N1 C14 1.327(4) .
C1 C5 1.560(3) .
O2 C8 1.244(3) .
C12 C13 1.366(4) .
C12 C11 1.384(4) .
C12 C12 1.490(5) 2_575
C13 C14 1.391(4) .
C11 C10 1.386(4) .

loop_
_platon_squeeze_void_nr
_platon_squeeze_void_average_x
_platon_squeeze_void_average_y
_platon_squeeze_void_average_z
_platon_squeeze_void_volume
_platon_squeeze_void_count_electrons
_platon_squeeze_void_content
1 0.500 0.000 1.000 104 32 ' '
